data_7034378
loop_
_publ_author_name
'Zhou, Jian'
'Zhao, Rong-Qing'
'Yang, Tao'
'Liu, Xing'
'Xiao, Hong-Ping'
'Zou, Hua-Hong'
'Tan, Xiao-Feng'

_publ_section_title
;
 A series of new lanthanoid thioarsenates: insights into the influence of
 lanthanide contraction on the formation of new lanthanoid thioarsenates.
;
_journal_issue 16
_journal_name_full 'Dalton transactions (Cambridge, England : 2003)'
_journal_page_first 7203
_journal_page_last 7212
_journal_paper_doi 10.1039/c4dt03912b
_journal_volume 44
_journal_year 2015
_chemical_formula_moiety 'C6 H18 As Ce N4 S3'
_chemical_formula_sum 'C6 H18 As Ce N4 S3'
_chemical_formula_weight 457.46
_chemical_name_systematic
; 
 ? 
;
_space_group_IT_number 41
_symmetry_cell_setting orthorhombic
_symmetry_space_group_name_Hall 'A 2 -2ab'
_symmetry_space_group_name_H-M 'A b a 2'
_atom_sites_solution_hydrogens geom
_atom_sites_solution_primary direct
_atom_sites_solution_secondary difmap
_audit_creation_method SHELXL-97
_audit_update_record
;
2014-11-10 deposited with the CCDC.
2015-03-09 downloaded from the CCDC.
;
_cell_angle_alpha 90.00
_cell_angle_beta 90.00
_cell_angle_gamma 90.00
_cell_formula_units_Z 8
_cell_length_a 19.7580(5)
_cell_length_b 9.6623(2)
_cell_length_c 14.9521(4)
_cell_measurement_temperature 296(2)
_cell_volume 2854.47(12)
_computing_structure_refinement 'SHELXL-97 (Sheldrick, 1997)'
_computing_structure_solution 'SHELXS-97 (Sheldrick, 1990)'
_diffrn_ambient_temperature 296(2)
_diffrn_detector_area_resol_mean 7.31
_diffrn_measured_fraction_theta_full 0.997
_diffrn_measured_fraction_theta_max 0.997
_diffrn_measurement_device_type 'Rigaku Mercury'
_diffrn_measurement_method \w
_diffrn_radiation_monochromator graphite
_diffrn_radiation_source 'fine-focus sealed tube'
_diffrn_radiation_type MoK\a
_diffrn_radiation_wavelength 0.71073
_diffrn_reflns_av_R_equivalents 0.0285
_diffrn_reflns_av_sigmaI/netI 0.0487
_diffrn_reflns_limit_h_max 23
_diffrn_reflns_limit_h_min -19
_diffrn_reflns_limit_k_max 11
_diffrn_reflns_limit_k_min -8
_diffrn_reflns_limit_l_max 17
_diffrn_reflns_limit_l_min -16
_diffrn_reflns_number 3387
_diffrn_reflns_theta_full 25.08
_diffrn_reflns_theta_max 25.08
_diffrn_reflns_theta_min 3.25
_exptl_absorpt_coefficient_mu 5.906
_exptl_absorpt_correction_T_max 0.6826
_exptl_absorpt_correction_T_min 0.5627
_exptl_absorpt_correction_type multi-scan
_exptl_absorpt_process_details 'Jacobson, R. (1998) Private communication'
_exptl_crystal_colour yellow
_exptl_crystal_density_diffrn 2.129
_exptl_crystal_density_method 'not measured'
_exptl_crystal_description block
_exptl_crystal_F_000 1768
_exptl_crystal_size_max 0.11
_exptl_crystal_size_mid 0.09
_exptl_crystal_size_min 0.07
_refine_diff_density_max 0.568
_refine_diff_density_min -0.821
_refine_diff_density_rms 0.117
_refine_ls_abs_structure_details 'Flack H D (1983), Acta Cryst. A39, 876-881'
_refine_ls_abs_structure_Flack 0.00
_refine_ls_extinction_method none
_refine_ls_goodness_of_fit_ref 1.023
_refine_ls_hydrogen_treatment constr
_refine_ls_matrix_type full
_refine_ls_number_parameters 136
_refine_ls_number_reflns 2265
_refine_ls_number_restraints 1
_refine_ls_restrained_S_all 1.022
_refine_ls_R_factor_all 0.0310
_refine_ls_R_factor_gt 0.0290
_refine_ls_shift/su_max 0.000
_refine_ls_shift/su_mean 0.000
_refine_ls_structure_factor_coef Fsqd
_refine_ls_weighting_details 'calc w=1/[\s^2^(Fo^2^)+(0.0241P)^2^+0.0000P] where P=(Fo^2^+2Fc^2^)/3'
_refine_ls_weighting_scheme calc
_refine_ls_wR_factor_gt 0.0623
_refine_ls_wR_factor_ref 0.0634
_reflns_number_gt 2159
_reflns_number_total 2265
_reflns_threshold_expression >2sigma(I)
_cod_data_source_file c4dt03912b2.cif
_cod_data_source_block 1
_cod_depositor_comments
;
The following automatic conversions were performed:

'_symmetry_cell_setting' value 'Orthorhombic' changed to
'orthorhombic' according to
/usr/data/users/saulius/crontab/automatic-downloads/rss-feeds/RSC/lib/dictionaries/cif_core.dic
dictionary named 'cif_core.dic' version 2.4.2 from 2011-04-26.

Automatic conversion script
Id: cif_fix_values 3105 2015-03-04 15:46:00Z robertas 

 Adding full bibliography for 7034378--7034388.cif.
;
_cod_original_sg_symbol_Hall 'A 2 -2ac '
_cod_database_code 7034378

loop_
_symmetry_equiv_pos_as_xyz
'x, y, z'
'-x, -y, z'
'x+1/2, -y+1/2, z'
'-x+1/2, y+1/2, z'
'x, y+1/2, z+1/2'
'-x, -y+1/2, z+1/2'
'x+1/2, -y+1, z+1/2'
'-x+1/2, y+1, z+1/2'

loop_
_atom_site_label
_atom_site_type_symbol
_atom_site_fract_x
_atom_site_fract_y
_atom_site_fract_z
_atom_site_U_iso_or_equiv
_atom_site_adp_type
_atom_site_occupancy
_atom_site_symmetry_multiplicity
_atom_site_calc_flag
_atom_site_refinement_flags
Ce1 Ce 0.684843(16) 0.59194(3) 0.49147(3) 0.02219(11) Uani 1 1 d .
S1 S 0.57778(8) 0.39335(17) 0.4921(3) 0.0384(4) Uani 1 1 d .
S2 S 0.74617(9) 0.34018(17) 0.41560(12) 0.0293(4) Uani 1 1 d .
S3 S 0.68605(10) 0.1380(2) 0.58476(12) 0.0333(5) Uani 1 1 d .
As1 As 0.64888(4) 0.22442(7) 0.45615(5) 0.02884(18) Uani 1 1 d .
N1 N 0.6748(4) 0.4902(7) 0.6572(4) 0.0479(19) Uani 1 1 d .
H1A H 0.6589 0.4029 0.6546 0.058 Uiso 1 1 calc R
H1B H 0.7162 0.4876 0.6824 0.058 Uiso 1 1 calc R
N2 N 0.6380(3) 0.7739(6) 0.6120(4) 0.0342(15) Uani 1 1 d .
H2C H 0.6644 0.8508 0.6068 0.041 Uiso 1 1 calc R
N3 N 0.5760(3) 0.7310(6) 0.4403(4) 0.0297(14) Uani 1 1 d .
H3C H 0.5413 0.6717 0.4514 0.036 Uiso 1 1 calc R
N4 N 0.6552(4) 0.5876(6) 0.3161(4) 0.0400(17) Uani 1 1 d .
H4C H 0.6847 0.6426 0.2871 0.048 Uiso 1 1 calc R
H4D H 0.6611 0.5008 0.2955 0.048 Uiso 1 1 calc R
C1 C 0.6297(7) 0.5739(8) 0.7129(6) 0.061(3) Uani 1 1 d .
H1C H 0.6347 0.5463 0.7750 0.073 Uiso 1 1 calc R
H1D H 0.5832 0.5572 0.6954 0.073 Uiso 1 1 calc R
C2 C 0.6453(5) 0.7262(8) 0.7041(6) 0.052(3) Uani 1 1 d .
H2A H 0.6149 0.7784 0.7422 0.062 Uiso 1 1 calc R
H2B H 0.6912 0.7433 0.7241 0.062 Uiso 1 1 calc R
C3 C 0.5680(4) 0.8185(9) 0.5929(6) 0.045(2) Uani 1 1 d .
H3A H 0.5570 0.8992 0.6287 0.054 Uiso 1 1 calc R
H3B H 0.5367 0.7450 0.6087 0.054 Uiso 1 1 calc R
C4 C 0.5608(4) 0.8523(7) 0.4967(7) 0.0464(19) Uani 1 1 d .
H4A H 0.5149 0.8831 0.4850 0.056 Uiso 1 1 calc R
H4B H 0.5913 0.9273 0.4815 0.056 Uiso 1 1 calc R
C5 C 0.5703(5) 0.7602(10) 0.3445(6) 0.051(2) Uani 1 1 d .
H5A H 0.6014 0.8335 0.3280 0.062 Uiso 1 1 calc R
H5B H 0.5247 0.7903 0.3305 0.062 Uiso 1 1 calc R
C6 C 0.5865(4) 0.6322(10) 0.2942(6) 0.047(2) Uani 1 1 d .
H6A H 0.5546 0.5598 0.3097 0.057 Uiso 1 1 calc R
H6B H 0.5830 0.6496 0.2305 0.057 Uiso 1 1 calc R

loop_
_atom_site_aniso_label
_atom_site_aniso_U_11
_atom_site_aniso_U_22
_atom_site_aniso_U_33
_atom_site_aniso_U_23
_atom_site_aniso_U_13
_atom_site_aniso_U_12
Ce1 0.02055(18) 0.01832(17) 0.02770(18) -0.00052(19) 0.0001(3) -0.00055(15)
S1 0.0188(8) 0.0255(8) 0.0708(11) 0.0048(11) 0.0001(17) -0.0029(7)
S2 0.0270(10) 0.0225(9) 0.0385(9) 0.0015(8) 0.0050(8) 0.0056(9)
S3 0.0352(12) 0.0300(10) 0.0348(10) 0.0040(8) 0.0073(8) 0.0031(9)
As1 0.0282(4) 0.0216(3) 0.0367(4) -0.0029(3) -0.0038(3) -0.0038(3)
N1 0.072(6) 0.031(4) 0.041(4) -0.002(3) -0.008(4) -0.009(4)
N2 0.037(4) 0.021(3) 0.045(4) -0.008(3) 0.002(3) -0.007(3)
N3 0.027(3) 0.020(3) 0.042(4) 0.005(3) 0.004(3) 0.001(3)
N4 0.043(4) 0.040(4) 0.037(4) 0.002(3) -0.007(3) -0.002(3)
C1 0.105(10) 0.039(4) 0.038(5) -0.003(4) 0.032(6) -0.020(6)
C2 0.076(8) 0.038(5) 0.040(5) -0.014(4) 0.016(5) -0.011(5)
C3 0.030(5) 0.039(5) 0.065(6) -0.024(4) 0.007(4) 0.002(4)
C4 0.031(4) 0.028(3) 0.080(5) -0.008(6) -0.004(5) 0.004(3)
C5 0.045(6) 0.049(6) 0.060(6) 0.024(4) -0.002(5) 0.011(5)
C6 0.041(5) 0.070(6) 0.031(4) 0.009(4) -0.012(4) -0.007(5)

loop_
_atom_type_symbol
_atom_type_description
_atom_type_scat_dispersion_real
_atom_type_scat_dispersion_imag
_atom_type_scat_source
C C 0.0033 0.0016 'International Tables Vol C Tables 4.2.6.8 and 6.1.1.4'
H H 0.0000 0.0000 'International Tables Vol C Tables 4.2.6.8 and 6.1.1.4'
N N 0.0061 0.0033 'International Tables Vol C Tables 4.2.6.8 and 6.1.1.4'
S S 0.1246 0.1234 'International Tables Vol C Tables 4.2.6.8 and 6.1.1.4'
As As 0.0499 2.0058 'International Tables Vol C Tables 4.2.6.8 and 6.1.1.4'
Ce Ce -0.2486 2.6331 'International Tables Vol C Tables 4.2.6.8 and 6.1.1.4'

loop_
_geom_angle_atom_site_label_1
_geom_angle_atom_site_label_2
_geom_angle_atom_site_label_3
_geom_angle
_geom_angle_site_symmetry_1
_geom_angle_site_symmetry_3
N3 Ce1 N1 113.2(2) . .
N3 Ce1 N2 65.26(19) . .
N1 Ce1 N2 65.98(19) . .
N3 Ce1 N4 63.2(2) . .
N1 Ce1 N4 152.0(2) . .
N2 Ce1 N4 126.20(19) . .
N3 Ce1 S1 74.97(13) . .
N1 Ce1 S1 72.25(17) . .
N2 Ce1 S1 100.55(15) . .
N4 Ce1 S1 80.26(16) . .
N3 Ce1 S3 139.84(14) . 4_655
N1 Ce1 S3 71.36(17) . 4_655
N2 Ce1 S3 83.18(15) . 4_655
N4 Ce1 S3 130.87(16) . 4_655
S1 Ce1 S3 137.95(7) . 4_655
N3 Ce1 S2 129.93(14) . .
N1 Ce1 S2 94.81(16) . .
N2 Ce1 S2 160.43(14) . .
N4 Ce1 S2 72.60(14) . .
S1 Ce1 S2 75.58(6) . .
S3 Ce1 S2 87.19(5) 4_655 .
N3 Ce1 S2 81.55(14) . 4_655
N1 Ce1 S2 133.01(15) . 4_655
N2 Ce1 S2 83.44(13) . 4_655
N4 Ce1 S2 75.00(14) . 4_655
S1 Ce1 S2 151.63(7) . 4_655
S3 Ce1 S2 70.26(5) 4_655 4_655
S2 Ce1 S2 109.25(4) . 4_655
As1 S1 Ce1 91.41(6) . .
As1 S2 Ce1 87.50(6) . .
As1 S2 Ce1 83.73(5) . 4_645
Ce1 S2 Ce1 134.89(7) . 4_645
As1 S3 Ce1 86.16(6) . 4_645
S1 As1 S3 106.03(11) . .
S1 As1 S2 103.57(7) . .
S3 As1 S2 97.73(8) . .
C1 N1 Ce1 111.7(5) . .
C1 N1 H1A 109.3 . .
Ce1 N1 H1A 109.3 . .
C1 N1 H1B 109.3 . .
Ce1 N1 H1B 109.3 . .
H1A N1 H1B 107.9 . .
C2 N2 C3 111.5(7) . .
C2 N2 Ce1 113.1(5) . .
C3 N2 Ce1 112.6(4) . .
C2 N2 H2C 106.4 . .
C3 N2 H2C 106.4 . .
Ce1 N2 H2C 106.4 . .
C5 N3 C4 113.0(7) . .
C5 N3 Ce1 116.3(5) . .
C4 N3 Ce1 113.8(5) . .
C5 N3 H3C 103.9 . .
C4 N3 H3C 103.9 . .
Ce1 N3 H3C 103.9 . .
C6 N4 Ce1 114.6(5) . .
C6 N4 H4C 108.6 . .
Ce1 N4 H4C 108.6 . .
C6 N4 H4D 108.6 . .
Ce1 N4 H4D 108.6 . .
H4C N4 H4D 107.6 . .
N1 C1 C2 111.4(8) . .
N1 C1 H1C 109.3 . .
C2 C1 H1C 109.3 . .
N1 C1 H1D 109.3 . .
C2 C1 H1D 109.3 . .
H1C C1 H1D 108.0 . .
N2 C2 C1 111.8(7) . .
N2 C2 H2A 109.3 . .
C1 C2 H2A 109.3 . .
N2 C2 H2B 109.3 . .
C1 C2 H2B 109.3 . .
H2A C2 H2B 107.9 . .
N2 C3 C4 110.0(7) . .
N2 C3 H3A 109.7 . .
C4 C3 H3A 109.7 . .
N2 C3 H3B 109.7 . .
C4 C3 H3B 109.7 . .
H3A C3 H3B 108.2 . .
N3 C4 C3 111.1(6) . .
N3 C4 H4A 109.4 . .
C3 C4 H4A 109.4 . .
N3 C4 H4B 109.4 . .
C3 C4 H4B 109.4 . .
H4A C4 H4B 108.0 . .
N3 C5 C6 108.6(6) . .
N3 C5 H5A 110.0 . .
C6 C5 H5A 110.0 . .
N3 C5 H5B 110.0 . .
C6 C5 H5B 110.0 . .
H5A C5 H5B 108.3 . .
N4 C6 C5 109.5(7) . .
N4 C6 H6A 109.8 . .
C5 C6 H6A 109.8 . .
N4 C6 H6B 109.8 . .
C5 C6 H6B 109.8 . .
H6A C6 H6B 108.2 . .

loop_
_geom_bond_atom_site_label_1
_geom_bond_atom_site_label_2
_geom_bond_distance
_geom_bond_site_symmetry_2
Ce1 N3 2.648(6) .
Ce1 N1 2.674(6) .
Ce1 N2 2.682(6) .
Ce1 N4 2.688(7) .
Ce1 S1 2.8560(16) .
Ce1 S3 2.9413(19) 4_655
Ce1 S2 2.9449(17) .
Ce1 S2 2.9830(18) 4_655
S1 As1 2.219(2) .
S2 As1 2.305(2) .
S2 Ce1 2.9830(18) 4_645
S3 As1 2.221(2) .
S3 Ce1 2.9413(19) 4_645
N1 C1 1.463(12) .
N1 H1A 0.9000 .
N1 H1B 0.9000 .
N2 C2 1.460(10) .
N2 C3 1.478(10) .
N2 H2C 0.9100 .
N3 C5 1.463(11) .
N3 C4 1.475(10) .
N3 H3C 0.9100 .
N4 C6 1.460(10) .
N4 H4C 0.9000 .
N4 H4D 0.9000 .
C1 C2 1.509(11) .
C1 H1C 0.9700 .
C1 H1D 0.9700 .
C2 H2A 0.9700 .
C2 H2B 0.9700 .
C3 C4 1.482(14) .
C3 H3A 0.9700 .
C3 H3B 0.9700 .
C4 H4A 0.9700 .
C4 H4B 0.9700 .
C5 C6 1.483(13) .
C5 H5A 0.9700 .
C5 H5B 0.9700 .
C6 H6A 0.9700 .
C6 H6B 0.9700 .
